data_4083542
loop_
_publ_author_name
'Breunig, Jens Michael'
'Lehmann, Felix'
'Bolte, Michael'
'Lerner, Hans-Wolfram'
'Wagner, Matthias'

_publ_section_title
;
 Synthesis and Reactivity ofo-Phosphane Oxide Substituted
 Aryl(hydro)borates and Aryl(hydro)boranes
;
_journal_issue 12
_journal_name_full Organometallics
_journal_page_first 3163
_journal_paper_doi 10.1021/om500385h
_journal_volume 33
_journal_year 2014
_chemical_formula_moiety 'C112 H184 B4 Li4 O8 P8'
_chemical_formula_sum 'C112 H184 B4 Li4 O8 P8'
_chemical_formula_weight 1977.34
_chemical_name_systematic ?
_space_group_crystal_system triclinic
_space_group_IT_number 2
_space_group_name_Hall '-P 1'
_space_group_name_H-M_alt 'P -1'
_symmetry_space_group_name_Hall '-P 1'
_symmetry_space_group_name_H-M 'P -1'
_atom_sites_solution_hydrogens mixed
_audit_creation_method SHELXL-97
_cell_angle_alpha 77.506(12)
_cell_angle_beta 87.659(14)
_cell_angle_gamma 76.638(12)
_cell_formula_units_Z 1
_cell_length_a 11.822(2)
_cell_length_b 13.840(2)
_cell_length_c 19.008(3)
_cell_measurement_reflns_used 6145
_cell_measurement_temperature 173(2)
_cell_measurement_theta_max 25.6
_cell_measurement_theta_min 3.3
_cell_volume 2954.0(8)
_computing_cell_refinement 'X-Area (Stoe & Cie, 2001)'
_computing_data_collection 'X-Area (Stoe & Cie, 2001)'
_computing_data_reduction 'X-Area (Stoe & Cie, 2001)'
_computing_molecular_graphics 'XP in SHELXTL-Plus (Sheldrick, 2008)'
_computing_publication_material SHELXL97
_computing_structure_refinement 'SHELXL-2012 (Sheldrick, 2012)'
_computing_structure_solution 'SHELXS (Sheldrick, 2008)'
_diffrn_ambient_temperature 173(2)
_diffrn_measured_fraction_theta_full 0.995
_diffrn_measured_fraction_theta_max 0.995
_diffrn_measurement_device_type 'STOE IPDS II two-circle-diffractometer'
_diffrn_measurement_method \w
_diffrn_radiation_type MoK\a
_diffrn_radiation_wavelength 0.71073
_diffrn_reflns_av_R_equivalents 0.1538
_diffrn_reflns_av_unetI/netI 0.2849
_diffrn_reflns_Laue_measured_fraction_full 0.995
_diffrn_reflns_Laue_measured_fraction_max 0.995
_diffrn_reflns_limit_h_max 14
_diffrn_reflns_limit_h_min -13
_diffrn_reflns_limit_k_max 16
_diffrn_reflns_limit_k_min -16
_diffrn_reflns_limit_l_max 22
_diffrn_reflns_limit_l_min -22
_diffrn_reflns_number 24064
_diffrn_reflns_point_group_measured_fraction_full 0.995
_diffrn_reflns_point_group_measured_fraction_max 0.995
_diffrn_reflns_theta_full 25.000
_diffrn_reflns_theta_max 25.027
_diffrn_reflns_theta_min 3.198
_diffrn_source 'Genix 3D I\mS microfocus X-ray source'
_exptl_absorpt_coefficient_mu 0.169
_exptl_absorpt_correction_T_max 0.997
_exptl_absorpt_correction_T_min 0.982
_exptl_absorpt_correction_type multi-scan
_exptl_absorpt_process_details 'X-Area (Stoe & Cie, 2001)'
_exptl_crystal_colour colourless
_exptl_crystal_density_diffrn 1.112
_exptl_crystal_description block
_exptl_crystal_F_000 1072
_exptl_crystal_size_max 0.110
_exptl_crystal_size_mid 0.050
_exptl_crystal_size_min 0.020
_refine_diff_density_max 0.231
_refine_diff_density_min -0.275
_refine_diff_density_rms 0.052
_refine_ls_extinction_method none
_refine_ls_goodness_of_fit_ref 0.730
_refine_ls_hydrogen_treatment mixed
_refine_ls_matrix_type full
_refine_ls_number_parameters 629
_refine_ls_number_reflns 10380
_refine_ls_number_restraints 0
_refine_ls_restrained_S_all 0.730
_refine_ls_R_factor_all 0.1862
_refine_ls_R_factor_gt 0.0629
_refine_ls_shift/su_max 0.001
_refine_ls_shift/su_mean 0.000
_refine_ls_structure_factor_coef Fsqd
_refine_ls_weighting_details
; 
 w=1/[\s^2^(Fo^2^)+(0.0012P)^2^] 
 where P=(Fo^2^+2Fc^2^)/3 
;
_refine_ls_weighting_scheme calc
_refine_ls_wR_factor_gt 0.0939
_refine_ls_wR_factor_ref 0.1308
_reflns_Friedel_coverage 0.000
_reflns_number_gt 3902
_reflns_number_total 10380
_reflns_threshold_expression 'I > 2\s(I)'
_cod_data_source_file om500385h_si_002.cif
_cod_data_source_block wa1607
_cod_depositor_comments
;
The following automatic conversions were performed:

'_space_group_crystal_system' value 'Triclinic' changed to
'triclinic' according to
/usr/data/users/saulius/crontab/automatic-downloads/rss-feeds/ACS/lib/dictionaries/cif_core.dic
dictionary named 'cif_core.dic' version 2.4.2 from 2011-04-26.

Automatic conversion script
Id: cif_fix_values 2281 2013-09-26 08:29:07Z andrius 

 Adding full bibliography for 4083529--4083544.cif.
;
_cod_database_code 4083542
_shelx_space_group_comment
; 
The symmetry employed for this shelxl refinement is uniquely defined 
by the following loop, which should always be used as a source of 
symmetry information in preference to the above space-group names. 
They are only intended as comments. 
;
_shelx_estimated_absorpt_t_min 0.982
_shelx_estimated_absorpt_t_max 0.997
_shelxl_version_number 2013-3

loop_
_space_group_symop_operation_xyz
'x, y, z'
'-x, -y, -z'

loop_
_atom_site_label
_atom_site_type_symbol
_atom_site_fract_x
_atom_site_fract_y
_atom_site_fract_z
_atom_site_U_iso_or_equiv
_atom_site_adp_type
_atom_site_occupancy
_atom_site_site_symmetry_order
_atom_site_calc_flag
_atom_site_refinement_flags_posn
_atom_site_refinement_flags_adp
Li1 Li 0.7203(8) 0.3456(7) 0.2883(4) 0.038(2) Uani 1 1 d . .
Li2 Li 0.5472(8) 0.3167(7) 0.1830(5) 0.040(2) Uani 1 1 d . .
B1 B 0.7904(5) 0.1731(5) 0.2796(3) 0.0277(14) Uani 1 1 d . .
H1A H 0.843(4) 0.231(3) 0.290(2) 0.022(12) Uiso 1 1 d . .
H1B H 0.695(4) 0.224(4) 0.258(3) 0.042(14) Uiso 1 1 d . .
B2 B 0.4565(5) 0.4574(5) 0.2388(3) 0.0330(15) Uani 1 1 d . .
H2A H 0.431(4) 0.443(4) 0.182(3) 0.043(15) Uiso 1 1 d . .
H2B H 0.541(4) 0.403(3) 0.254(2) 0.025(12) Uiso 1 1 d . .
P1 P 0.74315(11) 0.22748(10) 0.44928(7) 0.0248(3) Uani 1 1 d . .
P2 P 0.74590(12) 0.19239(11) 0.09030(7) 0.0301(3) Uani 1 1 d . .
P3 P 0.69254(12) 0.58156(10) 0.21706(7) 0.0305(3) Uani 1 1 d . .
P4 P 0.31229(12) 0.26458(11) 0.23640(7) 0.0309(3) Uani 1 1 d . .
O1 O 0.7304(3) 0.3170(2) 0.38725(16) 0.0299(8) Uani 1 1 d . .
O2 O 0.6601(3) 0.2652(3) 0.12395(17) 0.0347(9) Uani 1 1 d . .
O3 O 0.7273(3) 0.4686(2) 0.22949(18) 0.0345(9) Uani 1 1 d . .
O4 O 0.4181(3) 0.2662(3) 0.19090(19) 0.0407(10) Uani 1 1 d . .
C1 C 0.8872(4) 0.2082(4) 0.4940(3) 0.0321(13) Uani 1 1 d . .
C2 C 0.9172(5) 0.1133(4) 0.5542(3) 0.0405(14) Uani 1 1 d . .
H2C H 0.8602 0.1191 0.5929 0.061 Uiso 1 1 calc R U
H2D H 0.9950 0.1066 0.5733 0.061 Uiso 1 1 calc R U
H2E H 0.9156 0.0532 0.5352 0.061 Uiso 1 1 calc R U
C3 C 0.8913(5) 0.3032(4) 0.5220(3) 0.0453(15) Uani 1 1 d . .
H3A H 0.8348 0.3106 0.5608 0.068 Uiso 1 1 calc R U
H3B H 0.8723 0.3633 0.4826 0.068 Uiso 1 1 calc R U
H3C H 0.9695 0.2964 0.5406 0.068 Uiso 1 1 calc R U
C4 C 0.9757(4) 0.1990(4) 0.4339(3) 0.0390(14) Uani 1 1 d . .
H4A H 0.9564 0.2598 0.3951 0.058 Uiso 1 1 calc R U
H4B H 0.9742 0.1388 0.4150 0.058 Uiso 1 1 calc R U
H4C H 1.0535 0.1925 0.4529 0.058 Uiso 1 1 calc R U
C5 C 0.6167(4) 0.2574(4) 0.5102(3) 0.0294(12) Uani 1 1 d . .
C6 C 0.5898(4) 0.3729(4) 0.5033(3) 0.0370(14) Uani 1 1 d . .
H6A H 0.5805 0.4068 0.4523 0.055 Uiso 1 1 calc R U
H6B H 0.6540 0.3914 0.5244 0.055 Uiso 1 1 calc R U
H6C H 0.5179 0.3942 0.5290 0.055 Uiso 1 1 calc R U
C7 C 0.6311(5) 0.2076(4) 0.5904(3) 0.0430(15) Uani 1 1 d . .
H7A H 0.6496 0.1335 0.5963 0.064 Uiso 1 1 calc R U
H7B H 0.5586 0.2293 0.6154 0.064 Uiso 1 1 calc R U
H7C H 0.6943 0.2282 0.6108 0.064 Uiso 1 1 calc R U
C8 C 0.5132(4) 0.2304(4) 0.4804(3) 0.0393(14) Uani 1 1 d . .
H8A H 0.5031 0.2622 0.4290 0.059 Uiso 1 1 calc R U
H8B H 0.4429 0.2551 0.5063 0.059 Uiso 1 1 calc R U
H8C H 0.5270 0.1564 0.4866 0.059 Uiso 1 1 calc R U
C11 C 0.7607(4) 0.0931(4) 0.3511(3) 0.0261(12) Uani 1 1 d . .
C12 C 0.7422(4) 0.1099(3) 0.4228(2) 0.0230(11) Uani 1 1 d . .
C13 C 0.7192(4) 0.0309(4) 0.4779(3) 0.0298(12) Uani 1 1 d . .
H13 H 0.7088 0.0425 0.5255 0.036 Uiso 1 1 calc R U
C14 C 0.7109(4) -0.0627(4) 0.4664(3) 0.0349(13) Uani 1 1 d . .
H14 H 0.6972 -0.1149 0.5051 0.042 Uiso 1 1 calc R U
C15 C 0.7232(5) -0.0771(4) 0.3968(3) 0.0362(13) Uani 1 1 d . .
H15 H 0.7142 -0.1392 0.3865 0.043 Uiso 1 1 calc R U
C16 C 0.7483(4) -0.0024(4) 0.3420(3) 0.0315(13) Uani 1 1 d . .
H16 H 0.7579 -0.0160 0.2950 0.038 Uiso 1 1 calc R U
C51 C 0.8051(5) 0.2728(4) 0.0121(3) 0.0401(14) Uani 1 1 d . .
C52 C 0.7012(5) 0.3413(5) -0.0323(3) 0.0579(19) Uani 1 1 d . .
H52A H 0.6444 0.3735 -0.0005 0.087 Uiso 1 1 calc R U
H52B H 0.6650 0.3006 -0.0569 0.087 Uiso 1 1 calc R U
H52C H 0.7272 0.3939 -0.0682 0.087 Uiso 1 1 calc R U
C53 C 0.8903(7) 0.2237(5) -0.0379(4) 0.075(2) Uani 1 1 d . .
H53A H 0.8539 0.1811 -0.0606 0.113 Uiso 1 1 calc R U
H53B H 0.9593 0.1815 -0.0105 0.113 Uiso 1 1 calc R U
H53C H 0.9132 0.2764 -0.0752 0.113 Uiso 1 1 calc R U
C54 C 0.8646(5) 0.3392(5) 0.0476(3) 0.0560(18) Uani 1 1 d . .
H54A H 0.8104 0.3710 0.0808 0.084 Uiso 1 1 calc R U
H54B H 0.8870 0.3921 0.0102 0.084 Uiso 1 1 calc R U
H54C H 0.9341 0.2965 0.0742 0.084 Uiso 1 1 calc R U
C55 C 0.6713(5) 0.1001(4) 0.0650(3) 0.0395(14) Uani 1 1 d . .
C56 C 0.7253(6) 0.0446(6) 0.0072(4) 0.073(2) Uani 1 1 d . .
H56A H 0.7331 0.0941 -0.0371 0.110 Uiso 1 1 calc R U
H56B H 0.6755 0.0011 -0.0022 0.110 Uiso 1 1 calc R U
H56C H 0.8022 0.0027 0.0234 0.110 Uiso 1 1 calc R U
C57 C 0.6596(6) 0.0226(5) 0.1344(3) 0.0615(19) Uani 1 1 d . .
H57A H 0.6264 0.0585 0.1723 0.092 Uiso 1 1 calc R U
H57B H 0.7365 -0.0202 0.1499 0.092 Uiso 1 1 calc R U
H57C H 0.6085 -0.0201 0.1254 0.092 Uiso 1 1 calc R U
C58 C 0.5451(5) 0.1578(5) 0.0410(4) 0.0601(19) Uani 1 1 d . .
H58A H 0.5088 0.1944 0.0779 0.090 Uiso 1 1 calc R U
H58B H 0.5001 0.1090 0.0347 0.090 Uiso 1 1 calc R U
H58C H 0.5471 0.2064 -0.0047 0.090 Uiso 1 1 calc R U
C21 C 0.8727(4) 0.1111(4) 0.2243(2) 0.0267(12) Uani 1 1 d . .
C22 C 0.8658(4) 0.1162(4) 0.1494(3) 0.0345(13) Uani 1 1 d . .
C23 C 0.9518(5) 0.0551(5) 0.1157(3) 0.0479(16) Uani 1 1 d . .
H23 H 0.9446 0.0586 0.0656 0.057 Uiso 1 1 calc R U
C24 C 1.0472(5) -0.0105(5) 0.1528(3) 0.0551(18) Uani 1 1 d . .
H24 H 1.1054 -0.0506 0.1286 0.066 Uiso 1 1 calc R U
C25 C 1.0561(5) -0.0165(4) 0.2258(3) 0.0425(15) Uani 1 1 d . .
H25 H 1.1200 -0.0619 0.2528 0.051 Uiso 1 1 calc R U
C26 C 0.9718(4) 0.0439(4) 0.2592(3) 0.0318(12) Uani 1 1 d . .
H26 H 0.9811 0.0399 0.3092 0.038 Uiso 1 1 calc R U
C61 C 0.7716(5) 0.6205(4) 0.2856(3) 0.0402(14) Uani 1 1 d . .
C62 C 0.7928(6) 0.7279(5) 0.2679(4) 0.065(2) Uani 1 1 d . .
H62A H 0.7184 0.7775 0.2577 0.098 Uiso 1 1 calc R U
H62B H 0.8428 0.7353 0.2256 0.098 Uiso 1 1 calc R U
H62C H 0.8309 0.7398 0.3091 0.098 Uiso 1 1 calc R U
C63 C 0.8888(5) 0.5448(5) 0.3011(4) 0.0586(18) Uani 1 1 d . .
H63A H 0.8767 0.4754 0.3127 0.088 Uiso 1 1 calc R U
H63B H 0.9268 0.5575 0.3419 0.088 Uiso 1 1 calc R U
H63C H 0.9381 0.5529 0.2585 0.088 Uiso 1 1 calc R U
C64 C 0.7001(6) 0.6059(6) 0.3560(3) 0.064(2) Uani 1 1 d . .
H64A H 0.6868 0.5369 0.3674 0.096 Uiso 1 1 calc R U
H64B H 0.6252 0.6553 0.3493 0.096 Uiso 1 1 calc R U
H64C H 0.7432 0.6162 0.3956 0.096 Uiso 1 1 calc R U
C65 C 0.7310(5) 0.6295(4) 0.1222(3) 0.0357(13) Uani 1 1 d . .
C66 C 0.8601(5) 0.5854(5) 0.1119(3) 0.0522(17) Uani 1 1 d . .
H66A H 0.8773 0.5115 0.1291 0.078 Uiso 1 1 calc R U
H66B H 0.9067 0.6149 0.1393 0.078 Uiso 1 1 calc R U
H66C H 0.8790 0.6017 0.0606 0.078 Uiso 1 1 calc R U
C67 C 0.6568(5) 0.5877(5) 0.0769(3) 0.0485(16) Uani 1 1 d . .
H67A H 0.6701 0.5138 0.0936 0.073 Uiso 1 1 calc R U
H67B H 0.6784 0.6039 0.0262 0.073 Uiso 1 1 calc R U
H67C H 0.5744 0.6187 0.0822 0.073 Uiso 1 1 calc R U
C68 C 0.7081(6) 0.7455(4) 0.0936(3) 0.0537(18) Uani 1 1 d . .
H68A H 0.7543 0.7744 0.1217 0.081 Uiso 1 1 calc R U
H68B H 0.6254 0.7758 0.0982 0.081 Uiso 1 1 calc R U
H68C H 0.7302 0.7599 0.0428 0.081 Uiso 1 1 calc R U
C31 C 0.4499(4) 0.5772(4) 0.2303(3) 0.0295(12) Uani 1 1 d . .
C32 C 0.5377(4) 0.6339(4) 0.2228(3) 0.0312(12) Uani 1 1 d . .
C33 C 0.5059(5) 0.7410(4) 0.2137(3) 0.0420(14) Uani 1 1 d . .
H33 H 0.5654 0.7777 0.2099 0.050 Uiso 1 1 calc R U
C34 C 0.3920(5) 0.7933(4) 0.2102(3) 0.0463(16) Uani 1 1 d . .
H34 H 0.3734 0.8651 0.2045 0.056 Uiso 1 1 calc R U
C35 C 0.3048(5) 0.7418(4) 0.2148(3) 0.0412(15) Uani 1 1 d . .
H35 H 0.2256 0.7776 0.2111 0.049 Uiso 1 1 calc R U
C36 C 0.3340(5) 0.6373(4) 0.2251(3) 0.0363(13) Uani 1 1 d . .
H36 H 0.2724 0.6030 0.2289 0.044 Uiso 1 1 calc R U
C71 C 0.1819(5) 0.3115(4) 0.1777(3) 0.0393(14) Uani 1 1 d . .
C72 C 0.1894(6) 0.2461(6) 0.1205(4) 0.073(2) Uani 1 1 d . .
H72A H 0.2641 0.2431 0.0957 0.110 Uiso 1 1 calc R U
H72B H 0.1259 0.2766 0.0854 0.110 Uiso 1 1 calc R U
H72C H 0.1831 0.1773 0.1441 0.110 Uiso 1 1 calc R U
C73 C 0.0653(5) 0.3144(5) 0.2154(3) 0.0482(16) Uani 1 1 d . .
H73A H 0.0604 0.2452 0.2392 0.072 Uiso 1 1 calc R U
H73B H 0.0022 0.3434 0.1799 0.072 Uiso 1 1 calc R U
H73C H 0.0583 0.3564 0.2515 0.072 Uiso 1 1 calc R U
C74 C 0.1887(6) 0.4203(5) 0.1400(4) 0.070(2) Uani 1 1 d . .
H74A H 0.2633 0.4187 0.1154 0.104 Uiso 1 1 calc R U
H74B H 0.1819 0.4625 0.1759 0.104 Uiso 1 1 calc R U
H74C H 0.1251 0.4489 0.1047 0.104 Uiso 1 1 calc R U
C75 C 0.3311(4) 0.1299(4) 0.2862(3) 0.0362(13) Uani 1 1 d . .
C76 C 0.3687(7) 0.0632(5) 0.2321(4) 0.076(2) Uani 1 1 d . .
H76A H 0.4355 0.0824 0.2051 0.114 Uiso 1 1 calc R U
H76B H 0.3043 0.0723 0.1986 0.114 Uiso 1 1 calc R U
H76C H 0.3908 -0.0081 0.2574 0.114 Uiso 1 1 calc R U
C77 C 0.4325(5) 0.1111(5) 0.3387(4) 0.0578(19) Uani 1 1 d . .
H77A H 0.4988 0.1324 0.3126 0.087 Uiso 1 1 calc R U
H77B H 0.4549 0.0385 0.3611 0.087 Uiso 1 1 calc R U
H77C H 0.4086 0.1502 0.3762 0.087 Uiso 1 1 calc R U
C78 C 0.2290(5) 0.0961(4) 0.3263(3) 0.0497(17) Uani 1 1 d . .
H78A H 0.1646 0.1072 0.2925 0.075 Uiso 1 1 calc R U
H78B H 0.2041 0.1355 0.3635 0.075 Uiso 1 1 calc R U
H78C H 0.2522 0.0237 0.3490 0.075 Uiso 1 1 calc R U
C41 C 0.3640(4) 0.4179(4) 0.3005(3) 0.0282(12) Uani 1 1 d . .
C42 C 0.2985(4) 0.3445(4) 0.3015(3) 0.0301(12) Uani 1 1 d . .
C43 C 0.2184(5) 0.3265(4) 0.3568(3) 0.0403(14) Uani 1 1 d . .
H43 H 0.1736 0.2780 0.3556 0.048 Uiso 1 1 calc R U
C44 C 0.2028(5) 0.3775(5) 0.4131(3) 0.0436(15) Uani 1 1 d . .
H44 H 0.1469 0.3658 0.4493 0.052 Uiso 1 1 calc R U
C45 C 0.2707(5) 0.4454(4) 0.4148(3) 0.0386(14) Uani 1 1 d . .
H45 H 0.2650 0.4789 0.4540 0.046 Uiso 1 1 calc R U
C46 C 0.3471(4) 0.4648(4) 0.3596(3) 0.0349(13) Uani 1 1 d . .
H46 H 0.3913 0.5133 0.3618 0.042 Uiso 1 1 calc R U

loop_
_atom_site_aniso_label
_atom_site_aniso_U_11
_atom_site_aniso_U_22
_atom_site_aniso_U_33
_atom_site_aniso_U_23
_atom_site_aniso_U_13
_atom_site_aniso_U_12
Li1 0.059(6) 0.038(5) 0.013(4) 0.003(4) 0.000(4) -0.007(4)
Li2 0.044(5) 0.039(5) 0.040(5) -0.020(4) 0.015(4) -0.009(4)
B1 0.027(3) 0.031(3) 0.020(3) -0.004(3) 0.004(2) 0.001(3)
B2 0.032(4) 0.030(4) 0.037(4) -0.010(3) 0.006(3) -0.007(3)
P1 0.0288(8) 0.0249(8) 0.0181(7) -0.0022(6) 0.0006(5) -0.0029(6)
P2 0.0366(8) 0.0347(8) 0.0172(7) -0.0064(6) 0.0023(6) -0.0039(6)
P3 0.0400(8) 0.0244(8) 0.0244(7) -0.0009(6) 0.0031(6) -0.0066(6)
P4 0.0334(8) 0.0353(8) 0.0260(7) -0.0073(6) 0.0035(6) -0.0116(6)
O1 0.038(2) 0.027(2) 0.0198(17) -0.0009(15) 0.0025(15) -0.0022(15)
O2 0.038(2) 0.040(2) 0.0207(18) -0.0086(16) -0.0020(15) 0.0036(17)
O3 0.042(2) 0.024(2) 0.031(2) 0.0038(16) 0.0035(16) -0.0047(16)
O4 0.039(2) 0.049(2) 0.039(2) -0.0179(19) 0.0136(17) -0.0154(18)
C1 0.033(3) 0.032(3) 0.029(3) -0.007(2) 0.003(2) -0.003(2)
C2 0.043(3) 0.042(4) 0.030(3) 0.004(3) -0.011(3) -0.006(3)
C3 0.044(3) 0.050(4) 0.045(4) -0.014(3) -0.005(3) -0.011(3)
C4 0.026(3) 0.052(4) 0.035(3) -0.005(3) -0.001(2) -0.003(3)
C5 0.031(3) 0.031(3) 0.025(3) -0.007(2) 0.004(2) -0.005(2)
C6 0.035(3) 0.037(3) 0.035(3) -0.013(3) 0.008(2) 0.004(2)
C7 0.048(4) 0.050(4) 0.025(3) -0.010(3) 0.009(3) 0.001(3)
C8 0.036(3) 0.042(3) 0.036(3) -0.013(3) 0.002(2) 0.003(3)
C11 0.023(3) 0.028(3) 0.024(3) -0.007(2) -0.003(2) 0.001(2)
C12 0.027(3) 0.020(3) 0.020(3) -0.004(2) 0.001(2) -0.003(2)
C13 0.036(3) 0.033(3) 0.018(3) -0.004(2) 0.002(2) -0.006(2)
C14 0.047(3) 0.029(3) 0.029(3) -0.004(2) 0.009(2) -0.013(3)
C15 0.046(3) 0.028(3) 0.035(3) -0.005(2) 0.005(2) -0.012(2)
C16 0.038(3) 0.035(3) 0.022(3) -0.008(2) 0.003(2) -0.007(2)
C51 0.052(4) 0.043(4) 0.027(3) -0.009(3) 0.011(3) -0.015(3)
C52 0.072(5) 0.063(4) 0.033(3) 0.017(3) -0.008(3) -0.027(4)
C53 0.106(6) 0.071(5) 0.056(4) -0.022(4) 0.046(4) -0.032(4)
C54 0.058(4) 0.057(4) 0.058(4) -0.005(3) -0.005(3) -0.027(3)
C55 0.050(4) 0.035(3) 0.034(3) -0.006(3) 0.002(3) -0.012(3)
C56 0.086(5) 0.077(5) 0.080(5) -0.051(5) 0.023(4) -0.037(4)
C57 0.070(5) 0.060(5) 0.054(4) 0.005(4) -0.002(3) -0.029(4)
C58 0.062(4) 0.063(4) 0.058(4) -0.005(4) -0.017(3) -0.025(4)
C21 0.034(3) 0.026(3) 0.017(2) -0.002(2) 0.002(2) -0.004(2)
C22 0.033(3) 0.035(3) 0.034(3) -0.010(3) 0.001(2) -0.002(2)
C23 0.052(4) 0.055(4) 0.031(3) -0.022(3) -0.001(3) 0.009(3)
C24 0.055(4) 0.053(4) 0.049(4) -0.028(3) 0.000(3) 0.020(3)
C25 0.045(4) 0.038(4) 0.038(3) -0.010(3) -0.004(3) 0.006(3)
C26 0.033(3) 0.038(3) 0.022(3) -0.009(2) 0.001(2) -0.002(2)
C61 0.054(4) 0.037(3) 0.034(3) -0.012(3) -0.008(3) -0.012(3)
C62 0.082(5) 0.070(5) 0.059(4) -0.024(4) -0.008(4) -0.039(4)
C63 0.046(4) 0.075(5) 0.056(4) -0.020(4) -0.010(3) -0.010(3)
C64 0.064(4) 0.095(6) 0.033(4) -0.019(4) 0.009(3) -0.014(4)
C65 0.048(4) 0.033(3) 0.024(3) -0.003(2) 0.005(2) -0.010(3)
C66 0.064(4) 0.051(4) 0.038(4) -0.004(3) 0.020(3) -0.016(3)
C67 0.067(4) 0.052(4) 0.027(3) -0.011(3) -0.003(3) -0.013(3)
C68 0.084(5) 0.033(4) 0.037(4) 0.004(3) 0.001(3) -0.012(3)
C31 0.035(3) 0.033(3) 0.018(3) -0.003(2) 0.000(2) -0.005(2)
C32 0.049(3) 0.021(3) 0.020(3) -0.001(2) -0.001(2) -0.003(2)
C33 0.051(4) 0.029(3) 0.044(3) -0.005(3) 0.002(3) -0.008(3)
C34 0.057(4) 0.025(3) 0.053(4) -0.013(3) -0.001(3) 0.005(3)
C35 0.044(4) 0.037(4) 0.031(3) -0.004(3) -0.004(3) 0.010(3)
C36 0.039(3) 0.034(3) 0.032(3) -0.006(3) 0.002(2) -0.001(3)
C71 0.040(3) 0.053(4) 0.028(3) -0.006(3) 0.003(2) -0.019(3)
C72 0.069(5) 0.112(6) 0.051(4) -0.035(4) -0.017(4) -0.026(4)
C73 0.039(3) 0.059(4) 0.042(4) -0.001(3) -0.001(3) -0.011(3)
C74 0.064(5) 0.059(5) 0.072(5) 0.028(4) -0.030(4) -0.022(4)
C75 0.037(3) 0.041(3) 0.031(3) -0.005(3) 0.000(2) -0.011(3)
C76 0.128(7) 0.038(4) 0.068(5) -0.022(4) 0.033(5) -0.028(4)
C77 0.040(4) 0.046(4) 0.085(5) -0.008(4) -0.020(3) -0.006(3)
C78 0.049(4) 0.046(4) 0.045(4) 0.012(3) -0.007(3) -0.011(3)
C41 0.031(3) 0.026(3) 0.028(3) -0.005(2) -0.002(2) -0.007(2)
C42 0.031(3) 0.032(3) 0.024(3) -0.001(2) 0.000(2) -0.006(2)
C43 0.047(4) 0.040(4) 0.037(3) -0.012(3) 0.010(3) -0.016(3)
C44 0.052(4) 0.051(4) 0.030(3) -0.011(3) 0.012(3) -0.014(3)
C45 0.051(4) 0.036(3) 0.029(3) -0.010(3) 0.003(3) -0.009(3)
C46 0.038(3) 0.030(3) 0.035(3) -0.002(3) -0.004(3) -0.009(2)

loop_
_atom_type_symbol
_atom_type_description
_atom_type_scat_dispersion_real
_atom_type_scat_dispersion_imag
_atom_type_scat_source
C C 0.0033 0.0016 'International Tables Vol C Tables 4.2.6.8 and 6.1.1.4'
H H 0.0000 0.0000 'International Tables Vol C Tables 4.2.6.8 and 6.1.1.4'
B B 0.0013 0.0007 'International Tables Vol C Tables 4.2.6.8 and 6.1.1.4'
Li Li -0.0003 0.0001 'International Tables Vol C Tables 4.2.6.8 and 6.1.1.4'
O O 0.0106 0.0060 'International Tables Vol C Tables 4.2.6.8 and 6.1.1.4'
P P 0.1023 0.0942 'International Tables Vol C Tables 4.2.6.8 and 6.1.1.4'

loop_
_geom_angle_atom_site_label_1
_geom_angle_atom_site_label_2
_geom_angle_atom_site_label_3
_geom_angle
O1 Li1 O3 124.9(6)
O1 Li1 B1 94.0(4)
O3 Li1 B1 134.2(5)
O1 Li1 Li2 132.8(5)
O3 Li1 Li2 89.8(4)
B1 Li1 Li2 77.1(3)
O1 Li1 H1A 87.4(13)
O3 Li1 H1A 120.4(14)
B1 Li1 H1A 29.1(13)
Li2 Li1 H1A 102.3(14)
O1 Li1 H1B 108.1(15)
O3 Li1 H1B 127.0(15)
B1 Li1 H1B 30.7(14)
Li2 Li1 H1B 47.5(14)
H1A Li1 H1B 59.1(19)
O1 Li1 H2B 110.0(12)
O3 Li1 H2B 79.3(12)
B1 Li1 H2B 112.0(12)
Li2 Li1 H2B 39.8(12)
H1A Li1 H2B 140.3(19)
H1B Li1 H2B 81.4(19)
O4 Li2 O2 116.0(5)
O4 Li2 B2 93.2(4)
O2 Li2 B2 148.1(5)
O4 Li2 Li1 135.8(5)
O2 Li2 Li1 94.2(4)
B2 Li2 Li1 70.7(3)
O4 Li2 P4 17.96(18)
O2 Li2 P4 133.4(5)
B2 Li2 P4 77.2(3)
Li1 Li2 P4 121.0(3)
O4 Li2 H1B 115.0(13)
O2 Li2 H1B 75.3(14)
B2 Li2 H1B 105.0(14)
Li1 Li2 H1B 40.0(13)
P4 Li2 H1B 111.2(13)
O4 Li2 H2A 81.3(15)
O2 Li2 H2A 138.2(15)
B2 Li2 H2A 29.2(15)
Li1 Li2 H2A 97.7(16)
P4 Li2 H2A 70.9(14)
H1B Li2 H2A 134(2)
O4 Li2 H2B 109.3(13)
O2 Li2 H2B 133.9(14)
B2 Li2 H2B 26.9(12)
Li1 Li2 H2B 44.2(13)
P4 Li2 H2B 91.4(13)
H1B Li2 H2B 78.6(18)
H2A Li2 H2B 55.7(19)
C11 B1 C21 110.2(4)
C11 B1 Li1 112.6(4)
C21 B1 Li1 136.9(4)
C11 B1 H1A 116(2)
C21 B1 H1A 104(2)
Li1 B1 H1A 51(2)
C11 B1 H1B 103(2)
C21 B1 H1B 118(2)
Li1 B1 H1B 56(2)
H1A B1 H1B 105(3)
C31 B2 C41 111.4(4)
C31 B2 Li2 140.1(4)
C41 B2 Li2 108.3(4)
C31 B2 H2A 109(2)
C41 B2 H2A 108(2)
Li2 B2 H2A 53(2)
C31 B2 H2B 119(2)
C41 B2 H2B 104(2)
Li2 B2 H2B 53(2)
H2A B2 H2B 105(3)
O1 P1 C12 113.6(2)
O1 P1 C1 108.4(2)
C12 P1 C1 106.4(2)
O1 P1 C5 106.5(2)
C12 P1 C5 108.9(2)
C1 P1 C5 113.1(2)
O2 P2 C22 114.4(2)
O2 P2 C55 108.8(2)
C22 P2 C55 105.7(2)
O2 P2 C51 105.2(2)
C22 P2 C51 108.9(3)
C55 P2 C51 114.2(3)
O3 P3 C32 115.0(2)
O3 P3 C65 105.9(2)
C32 P3 C65 105.2(2)
O3 P3 C61 107.1(2)
C32 P3 C61 109.4(3)
C65 P3 C61 114.4(3)
O4 P4 C42 113.2(2)
O4 P4 C71 109.0(2)
C42 P4 C71 107.3(3)
O4 P4 C75 105.1(2)
C42 P4 C75 108.4(2)
C71 P4 C75 114.0(2)
C42 P4 Li2 91.3(2)
C71 P4 Li2 120.4(2)
C75 P4 Li2 112.2(2)
P1 O1 Li1 139.3(4)
P2 O2 Li2 161.7(4)
P3 O3 Li1 147.5(4)
P4 O4 Li2 140.1(4)
C4 C1 C2 109.4(4)
C4 C1 C3 108.2(5)
C2 C1 C3 110.6(4)
C4 C1 P1 104.9(3)
C2 C1 P1 114.2(4)
C3 C1 P1 109.3(3)
C1 C2 H2C 109.5
C1 C2 H2D 109.5
H2C C2 H2D 109.5
C1 C2 H2E 109.5
H2C C2 H2E 109.5
H2D C2 H2E 109.5
C1 C3 H3A 109.5
C1 C3 H3B 109.5
H3A C3 H3B 109.5
C1 C3 H3C 109.5
H3A C3 H3C 109.5
H3B C3 H3C 109.5
C1 C4 H4A 109.5
C1 C4 H4B 109.5
H4A C4 H4B 109.5
C1 C4 H4C 109.5
H4A C4 H4C 109.5
H4B C4 H4C 109.5
C8 C5 C7 108.9(4)
C8 C5 C6 108.2(4)
C7 C5 C6 107.7(4)
C8 C5 P1 107.6(4)
C7 C5 P1 118.3(3)
C6 C5 P1 105.8(3)
C5 C6 H6A 109.5
C5 C6 H6B 109.5
H6A C6 H6B 109.5
C5 C6 H6C 109.5
H6A C6 H6C 109.5
H6B C6 H6C 109.5
C5 C7 H7A 109.5
C5 C7 H7B 109.5
H7A C7 H7B 109.5
C5 C7 H7C 109.5
H7A C7 H7C 109.5
H7B C7 H7C 109.5
C5 C8 H8A 109.5
C5 C8 H8B 109.5
H8A C8 H8B 109.5
C5 C8 H8C 109.5
H8A C8 H8C 109.5
H8B C8 H8C 109.5
C16 C11 C12 115.1(4)
C16 C11 B1 117.6(4)
C12 C11 B1 127.2(5)
C13 C12 C11 119.1(4)
C13 C12 P1 116.0(4)
C11 C12 P1 124.9(4)
C14 C13 C12 123.5(5)
C14 C13 H13 118.3
C12 C13 H13 118.3
C15 C14 C13 117.5(5)
C15 C14 H14 121.3
C13 C14 H14 121.3
C16 C15 C14 120.5(5)
C16 C15 H15 119.8
C14 C15 H15 119.8
C15 C16 C11 124.3(5)
C15 C16 H16 117.9
C11 C16 H16 117.9
C53 C51 C52 108.4(5)
C53 C51 C54 108.6(5)
C52 C51 C54 108.7(5)
C53 C51 P2 120.1(4)
C52 C51 P2 106.9(4)
C54 C51 P2 103.7(4)
C51 C52 H52A 109.5
C51 C52 H52B 109.5
H52A C52 H52B 109.5
C51 C52 H52C 109.5
H52A C52 H52C 109.5
H52B C52 H52C 109.5
C51 C53 H53A 109.5
C51 C53 H53B 109.5
H53A C53 H53B 109.5
C51 C53 H53C 109.5
H53A C53 H53C 109.5
H53B C53 H53C 109.5
C51 C54 H54A 109.5
C51 C54 H54B 109.5
H54A C54 H54B 109.5
C51 C54 H54C 109.5
H54A C54 H54C 109.5
H54B C54 H54C 109.5
C56 C55 C57 109.4(5)
C56 C55 C58 108.3(5)
C57 C55 C58 105.9(5)
C56 C55 P2 118.1(4)
C57 C55 P2 106.7(4)
C58 C55 P2 107.7(4)
C55 C56 H56A 109.5
C55 C56 H56B 109.5
H56A C56 H56B 109.5
C55 C56 H56C 109.5
H56A C56 H56C 109.5
H56B C56 H56C 109.5
C55 C57 H57A 109.5
C55 C57 H57B 109.5
H57A C57 H57B 109.5
C55 C57 H57C 109.5
H57A C57 H57C 109.5
H57B C57 H57C 109.5
C55 C58 H58A 109.5
C55 C58 H58B 109.5
H58A C58 H58B 109.5
C55 C58 H58C 109.5
H58A C58 H58C 109.5
H58B C58 H58C 109.5
C26 C21 C22 115.1(4)
C26 C21 B1 112.0(4)
C22 C21 B1 132.8(4)
C23 C22 C21 120.3(4)
C23 C22 P2 114.2(4)
C21 C22 P2 125.4(4)
C24 C23 C22 122.2(5)
C24 C23 H23 118.9
C22 C23 H23 118.9
C25 C24 C23 118.6(5)
C25 C24 H24 120.7
C23 C24 H24 120.7
C26 C25 C24 119.4(5)
C26 C25 H25 120.3
C24 C25 H25 120.3
C25 C26 C21 124.4(5)
C25 C26 H26 117.8
C21 C26 H26 117.8
C63 C61 C62 108.4(5)
C63 C61 C64 106.6(5)
C62 C61 C64 109.6(5)
C63 C61 P3 108.0(4)
C62 C61 P3 117.7(4)
C64 C61 P3 106.0(4)
C61 C62 H62A 109.5
C61 C62 H62B 109.5
H62A C62 H62B 109.5
C61 C62 H62C 109.5
H62A C62 H62C 109.5
H62B C62 H62C 109.5
C61 C63 H63A 109.5
C61 C63 H63B 109.5
H63A C63 H63B 109.5
C61 C63 H63C 109.5
H63A C63 H63C 109.5
H63B C63 H63C 109.5
C61 C64 H64A 109.5
C61 C64 H64B 109.5
H64A C64 H64B 109.5
C61 C64 H64C 109.5
H64A C64 H64C 109.5
H64B C64 H64C 109.5
C66 C65 C67 110.1(5)
C66 C65 C68 107.5(5)
C67 C65 C68 107.6(5)
C66 C65 P3 108.6(3)
C67 C65 P3 104.7(4)
C68 C65 P3 118.2(4)
C65 C66 H66A 109.5
C65 C66 H66B 109.5
H66A C66 H66B 109.5
C65 C66 H66C 109.5
H66A C66 H66C 109.5
H66B C66 H66C 109.5
C65 C67 H67A 109.5
C65 C67 H67B 109.5
H67A C67 H67B 109.5
C65 C67 H67C 109.5
H67A C67 H67C 109.5
H67B C67 H67C 109.5
C65 C68 H68A 109.5
C65 C68 H68B 109.5
H68A C68 H68B 109.5
C65 C68 H68C 109.5
H68A C68 H68C 109.5
H68B C68 H68C 109.5
C36 C31 C32 114.5(5)
C36 C31 B2 113.2(5)
C32 C31 B2 132.2(5)
C33 C32 C31 119.9(5)
C33 C32 P3 114.7(4)
C31 C32 P3 125.3(4)
C34 C33 C32 122.0(6)
C34 C33 H33 119.0
C32 C33 H33 119.0
C33 C34 C35 119.9(5)
C33 C34 H34 120.0
C35 C34 H34 120.0
C34 C35 C36 119.0(5)
C34 C35 H35 120.5
C36 C35 H35 120.5
C35 C36 C31 124.7(5)
C35 C36 H36 117.7
C31 C36 H36 117.7
C73 C71 C74 109.2(5)
C73 C71 C72 108.2(5)
C74 C71 C72 109.2(5)
C73 C71 P4 116.1(4)
C74 C71 P4 104.4(4)
C72 C71 P4 109.5(4)
C71 C72 H72A 109.5
C71 C72 H72B 109.5
H72A C72 H72B 109.5
C71 C72 H72C 109.5
H72A C72 H72C 109.5
H72B C72 H72C 109.5
C71 C73 H73A 109.5
C71 C73 H73B 109.5
H73A C73 H73B 109.5
C71 C73 H73C 109.5
H73A C73 H73C 109.5
H73B C73 H73C 109.5
C71 C74 H74A 109.5
C71 C74 H74B 109.5
H74A C74 H74B 109.5
C71 C74 H74C 109.5
H74A C74 H74C 109.5
H74B C74 H74C 109.5
C78 C75 C76 106.9(5)
C78 C75 C77 109.6(5)
C76 C75 C77 107.9(5)
C78 C75 P4 119.2(4)
C76 C75 P4 107.3(4)
C77 C75 P4 105.6(4)
C75 C76 H76A 109.5
C75 C76 H76B 109.5
H76A C76 H76B 109.5
C75 C76 H76C 109.5
H76A C76 H76C 109.5
H76B C76 H76C 109.5
C75 C77 H77A 109.5
C75 C77 H77B 109.5
H77A C77 H77B 109.5
C75 C77 H77C 109.5
H77A C77 H77C 109.5
H77B C77 H77C 109.5
C75 C78 H78A 109.5
C75 C78 H78B 109.5
H78A C78 H78B 109.5
C75 C78 H78C 109.5
H78A C78 H78C 109.5
H78B C78 H78C 109.5
C46 C41 C42 114.9(5)
C46 C41 B2 115.9(5)
C42 C41 B2 129.2(5)
C43 C42 C41 120.6(5)
C43 C42 P4 115.0(4)
C41 C42 P4 124.4(4)
C44 C43 C42 121.9(5)
C44 C43 H43 119.0
C42 C43 H43 119.0
C45 C44 C43 118.1(5)
C45 C44 H44 120.9
C43 C44 H44 120.9
C44 C45 C46 119.8(6)
C44 C45 H45 120.1
C46 C45 H45 120.1
C45 C46 C41 124.6(5)
C45 C46 H46 117.7
C41 C46 H46 117.7

loop_
_geom_bond_atom_site_label_1
_geom_bond_atom_site_label_2
_geom_bond_distance
Li1 O1 1.839(8)
Li1 O3 1.841(9)
Li1 B1 2.378(11)
Li1 Li2 3.068(14)
Li1 H1A 1.88(4)
Li1 H1B 1.97(5)
Li1 H2B 2.15(4)
Li2 O4 1.809(10)
Li2 O2 1.826(9)
Li2 B2 2.429(11)
Li2 P4 3.105(9)
Li2 H1B 2.26(5)
Li2 H2A 1.95(5)
Li2 H2B 1.98(5)
B1 C11 1.639(7)
B1 C21 1.647(7)
B1 H1A 1.17(4)
B1 H1B 1.22(5)
B2 C31 1.615(8)
B2 C41 1.662(8)
B2 H2A 1.20(5)
B2 H2B 1.12(4)
P1 O1 1.498(3)
P1 C12 1.807(5)
P1 C1 1.871(5)
P1 C5 1.877(5)
P2 O2 1.485(4)
P2 C22 1.819(5)
P2 C55 1.860(6)
P2 C51 1.871(5)
P3 O3 1.490(4)
P3 C32 1.815(5)
P3 C65 1.858(5)
P3 C61 1.870(6)
P4 O4 1.493(4)
P4 C42 1.810(5)
P4 C71 1.846(5)
P4 C75 1.866(5)
C1 C4 1.523(7)
C1 C2 1.527(7)
C1 C3 1.533(7)
C2 H2C 0.9800
C2 H2D 0.9800
C2 H2E 0.9800
C3 H3A 0.9800
C3 H3B 0.9800
C3 H3C 0.9800
C4 H4A 0.9800
C4 H4B 0.9800
C4 H4C 0.9800
C5 C8 1.522(7)
C5 C7 1.530(7)
C5 C6 1.534(7)
C6 H6A 0.9800
C6 H6B 0.9800
C6 H6C 0.9800
C7 H7A 0.9800
C7 H7B 0.9800
C7 H7C 0.9800
C8 H8A 0.9800
C8 H8B 0.9800
C8 H8C 0.9800
C11 C16 1.411(7)
C11 C12 1.430(7)
C12 C13 1.409(6)
C13 C14 1.385(7)
C13 H13 0.9500
C14 C15 1.379(7)
C14 H14 0.9500
C15 C16 1.375(7)
C15 H15 0.9500
C16 H16 0.9500
C51 C53 1.505(8)
C51 C52 1.524(7)
C51 C54 1.549(8)
C52 H52A 0.9800
C52 H52B 0.9800
C52 H52C 0.9800
C53 H53A 0.9800
C53 H53B 0.9800
C53 H53C 0.9800
C54 H54A 0.9800
C54 H54B 0.9800
C54 H54C 0.9800
C55 C56 1.513(8)
C55 C57 1.533(8)
C55 C58 1.555(8)
C56 H56A 0.9800
C56 H56B 0.9800
C56 H56C 0.9800
C57 H57A 0.9800
C57 H57B 0.9800
C57 H57C 0.9800
C58 H58A 0.9800
C58 H58B 0.9800
C58 H58C 0.9800
C21 C26 1.403(6)
C21 C22 1.415(7)
C22 C23 1.394(7)
C23 C24 1.381(7)
C23 H23 0.9500
C24 C25 1.379(8)
C24 H24 0.9500
C25 C26 1.374(7)
C25 H25 0.9500
C26 H26 0.9500
C61 C63 1.528(8)
C61 C62 1.529(8)
C61 C64 1.553(8)
C62 H62A 0.9800
C62 H62B 0.9800
C62 H62C 0.9800
C63 H63A 0.9800
C63 H63B 0.9800
C63 H63C 0.9800
C64 H64A 0.9800
C64 H64B 0.9800
C64 H64C 0.9800
C65 C66 1.528(7)
C65 C67 1.534(7)
C65 C68 1.543(7)
C66 H66A 0.9800
C66 H66B 0.9800
C66 H66C 0.9800
C67 H67A 0.9800
C67 H67B 0.9800
C67 H67C 0.9800
C68 H68A 0.9800
C68 H68B 0.9800
C68 H68C 0.9800
C31 C36 1.424(7)
C31 C32 1.425(7)
C32 C33 1.416(7)
C33 C34 1.371(8)
C33 H33 0.9500
C34 C35 1.372(8)
C34 H34 0.9500
C35 C36 1.379(7)
C35 H35 0.9500
C36 H36 0.9500
C71 C73 1.524(7)
C71 C74 1.541(8)
C71 C72 1.545(8)
C72 H72A 0.9800
C72 H72B 0.9800
C72 H72C 0.9800
C73 H73A 0.9800
C73 H73B 0.9800
C73 H73C 0.9800
C74 H74A 0.9800
C74 H74B 0.9800
C74 H74C 0.9800
C75 C78 1.513(7)
C75 C76 1.514(8)
C75 C77 1.530(7)
C76 H76A 0.9800
C76 H76B 0.9800
C76 H76C 0.9800
C77 H77A 0.9800
C77 H77B 0.9800
C77 H77C 0.9800
C78 H78A 0.9800
C78 H78B 0.9800
C78 H78C 0.9800
C41 C46 1.400(7)
C41 C42 1.409(7)
C42 C43 1.406(7)
C43 C44 1.388(8)
C43 H43 0.9500
C44 C45 1.377(8)
C44 H44 0.9500
C45 C46 1.379(7)
C45 H45 0.9500
C46 H46 0.9500

loop_
_geom_torsion_atom_site_label_1
_geom_torsion_atom_site_label_2
_geom_torsion_atom_site_label_3
_geom_torsion_atom_site_label_4
_geom_torsion
C12 P1 O1 Li1 -3.8(6)
C1 P1 O1 Li1 114.2(6)
C5 P1 O1 Li1 -123.8(5)
O3 Li1 O1 P1 -170.0(4)
B1 Li1 O1 P1 -15.8(7)
Li2 Li1 O1 P1 60.3(8)
C22 P2 O2 Li2 -65.3(13)
C55 P2 O2 Li2 52.6(13)
C51 P2 O2 Li2 175.3(12)
O4 Li2 O2 P2 -51.1(15)
B2 Li2 O2 P2 154.9(8)
Li1 Li2 O2 P2 95.5(12)
P4 Li2 O2 P2 -45.6(16)
C32 P3 O3 Li1 -52.6(7)
C65 P3 O3 Li1 -168.2(7)
C61 P3 O3 Li1 69.2(7)
O1 Li1 O3 P3 -40.8(11)
B1 Li1 O3 P3 176.5(4)
Li2 Li1 O3 P3 104.9(6)
C42 P4 O4 Li2 5.9(6)
C71 P4 O4 Li2 125.2(6)
C75 P4 O4 Li2 -112.2(6)
O2 Li2 O4 P4 167.1(4)
B2 Li2 O4 P4 -26.3(7)
Li1 Li2 O4 P4 39.1(10)
O1 P1 C1 C4 -54.9(4)
C12 P1 C1 C4 67.6(4)
C5 P1 C1 C4 -172.8(3)
O1 P1 C1 C2 -174.7(4)
C12 P1 C1 C2 -52.1(4)
C5 P1 C1 C2 67.4(5)
O1 P1 C1 C3 60.8(4)
C12 P1 C1 C3 -176.6(3)
C5 P1 C1 C3 -57.0(4)
O1 P1 C5 C8 83.0(4)
C12 P1 C5 C8 -39.9(4)
C1 P1 C5 C8 -158.1(3)
O1 P1 C5 C7 -153.3(4)
C12 P1 C5 C7 83.8(4)
C1 P1 C5 C7 -34.3(5)
O1 P1 C5 C6 -32.5(4)
C12 P1 C5 C6 -155.4(3)
C1 P1 C5 C6 86.4(4)
C21 B1 C11 C16 -33.5(6)
Li1 B1 C11 C16 152.0(4)
C21 B1 C11 C12 148.4(5)
Li1 B1 C11 C12 -26.0(6)
C16 C11 C12 C13 2.9(6)
B1 C11 C12 C13 -179.0(5)
C16 C11 C12 P1 -175.9(3)
B1 C11 C12 P1 2.2(7)
O1 P1 C12 C13 -161.8(3)
C1 P1 C12 C13 79.0(4)
C5 P1 C12 C13 -43.3(4)
O1 P1 C12 C11 17.0(5)
C1 P1 C12 C11 -102.2(4)
C5 P1 C12 C11 135.5(4)
C11 C12 C13 C14 -1.4(7)
P1 C12 C13 C14 177.5(4)
C12 C13 C14 C15 -1.7(8)
C13 C14 C15 C16 3.1(8)
C14 C15 C16 C11 -1.5(8)
C12 C11 C16 C15 -1.5(7)
B1 C11 C16 C15 -179.8(5)
O2 P2 C51 C53 -176.2(5)
C22 P2 C51 C53 60.8(6)
C55 P2 C51 C53 -57.1(6)
O2 P2 C51 C52 -52.4(5)
C22 P2 C51 C52 -175.4(4)
C55 P2 C51 C52 66.8(5)
O2 P2 C51 C54 62.4(4)
C22 P2 C51 C54 -60.6(4)
C55 P2 C51 C54 -178.4(4)
O2 P2 C55 C56 157.9(5)
C22 P2 C55 C56 -78.8(5)
C51 P2 C55 C56 40.8(5)
O2 P2 C55 C57 -78.4(4)
C22 P2 C55 C57 44.8(5)
C51 P2 C55 C57 164.5(4)
O2 P2 C55 C58 34.9(4)
C22 P2 C55 C58 158.1(4)
C51 P2 C55 C58 -82.2(5)
C11 B1 C21 C26 -52.6(6)
Li1 B1 C21 C26 119.8(6)
C11 B1 C21 C22 131.0(6)
Li1 B1 C21 C22 -56.5(10)
C26 C21 C22 C23 1.8(8)
B1 C21 C22 C23 178.0(6)
C26 C21 C22 P2 177.6(4)
B1 C21 C22 P2 -6.1(9)
O2 P2 C22 C23 -174.2(4)
C55 P2 C22 C23 66.2(5)
C51 P2 C22 C23 -56.9(5)
O2 P2 C22 C21 9.8(6)
C55 P2 C22 C21 -109.9(5)
C51 P2 C22 C21 127.1(5)
C21 C22 C23 C24 -1.4(10)
P2 C22 C23 C24 -177.6(5)
C22 C23 C24 C25 1.0(10)
C23 C24 C25 C26 -1.2(10)
C24 C25 C26 C21 1.9(9)
C22 C21 C26 C25 -2.1(8)
B1 C21 C26 C25 -179.1(5)
O3 P3 C61 C63 32.3(5)
C32 P3 C61 C63 157.6(4)
C65 P3 C61 C63 -84.7(5)
O3 P3 C61 C62 155.4(5)
C32 P3 C61 C62 -79.3(5)
C65 P3 C61 C62 38.4(6)
O3 P3 C61 C64 -81.6(4)
C32 P3 C61 C64 43.7(4)
C65 P3 C61 C64 161.3(4)
O3 P3 C65 C66 -55.7(4)
C32 P3 C65 C66 -177.9(4)
C61 P3 C65 C66 62.0(5)
O3 P3 C65 C67 62.0(4)
C32 P3 C65 C67 -60.3(4)
C61 P3 C65 C67 179.7(4)
O3 P3 C65 C68 -178.4(4)
C32 P3 C65 C68 59.4(5)
C61 P3 C65 C68 -60.6(5)
C41 B2 C31 C36 -46.7(6)
Li2 B2 C31 C36 126.4(7)
C41 B2 C31 C32 137.7(5)
Li2 B2 C31 C32 -49.3(10)
C36 C31 C32 C33 2.2(7)
B2 C31 C32 C33 177.8(5)
C36 C31 C32 P3 -173.0(4)
B2 C31 C32 P3 2.6(8)
O3 P3 C32 C33 177.7(4)
C65 P3 C32 C33 -66.2(4)
C61 P3 C32 C33 57.1(4)
O3 P3 C32 C31 -6.9(5)
C65 P3 C32 C31 109.2(4)
C61 P3 C32 C31 -127.5(4)
C31 C32 C33 C34 -1.5(8)
P3 C32 C33 C34 174.2(5)
C32 C33 C34 C35 -0.6(9)
C33 C34 C35 C36 1.8(9)
C34 C35 C36 C31 -0.9(9)
C32 C31 C36 C35 -1.1(7)
B2 C31 C36 C35 -177.5(5)
O4 P4 C71 C73 179.7(4)
C42 P4 C71 C73 -57.4(5)
C75 P4 C71 C73 62.6(5)
Li2 P4 C71 C73 -159.6(4)
O4 P4 C71 C74 -60.0(5)
C42 P4 C71 C74 62.9(5)
C75 P4 C71 C74 -177.1(4)
Li2 P4 C71 C74 -39.3(5)
O4 P4 C71 C72 56.7(5)
C42 P4 C71 C72 179.6(4)
C75 P4 C71 C72 -60.3(5)
Li2 P4 C71 C72 77.5(5)
O4 P4 C75 C78 -167.9(4)
C42 P4 C75 C78 70.8(5)
C71 P4 C75 C78 -48.6(5)
Li2 P4 C75 C78 170.1(4)
O4 P4 C75 C76 -46.5(5)
C42 P4 C75 C76 -167.7(4)
C71 P4 C75 C76 72.8(5)
Li2 P4 C75 C76 -68.4(5)
O4 P4 C75 C77 68.4(4)
C42 P4 C75 C77 -52.9(4)
C71 P4 C75 C77 -172.3(4)
Li2 P4 C75 C77 46.5(5)
C31 B2 C41 C46 -34.7(6)
Li2 B2 C41 C46 150.0(4)
C31 B2 C41 C42 144.4(5)
Li2 B2 C41 C42 -30.9(7)
C46 C41 C42 C43 3.4(7)
B2 C41 C42 C43 -175.7(5)
C46 C41 C42 P4 -174.4(4)
B2 C41 C42 P4 6.5(7)
O4 P4 C42 C43 -164.8(4)
C71 P4 C42 C43 74.9(4)
C75 P4 C42 C43 -48.6(4)
Li2 P4 C42 C43 -162.6(4)
O4 P4 C42 C41 13.2(5)
C71 P4 C42 C41 -107.2(4)
C75 P4 C42 C41 129.3(4)
Li2 P4 C42 C41 15.4(4)
C41 C42 C43 C44 -1.8(8)
P4 C42 C43 C44 176.2(4)
C42 C43 C44 C45 -1.7(8)
C43 C44 C45 C46 3.3(8)
C44 C45 C46 C41 -1.5(8)
C42 C41 C46 C45 -1.8(7)
B2 C41 C46 C45 177.3(5)
